data_1565019
loop_
_publ_author_name
'Tian, Miao'
'Zhang, Jianying'
'Guo, Lulu'
'Cui, Chunming'

_publ_section_title
;
 Isolation of a Planar 1,2-Dilithio-disilene and Its Conversion to
 Si&#x2212;B Hybrid 2\p-Electron System and a Planar Tetraboryldisilene
;
_journal_name_full 'Chemical Science'
_journal_paper_doi 10.1039/D1SC05125C
_journal_year 2021
_chemical_formula_moiety '2(C26 H36 B Li N2 Si)'
_chemical_formula_sum 'C52 H72 B2 Li2 N4 Si2'
_chemical_formula_weight 844.81
_space_group_crystal_system triclinic
_space_group_IT_number 2
_space_group_name_Hall '-P 1'
_space_group_name_H-M_alt 'P -1'
_atom_sites_solution_hydrogens geom
_atom_sites_solution_primary dual
_audit_creation_date 2021-06-06
_audit_creation_method
;
Olex2 1.3
(compiled 2020.11.12 svn.r5f609507 for OlexSys, GUI svn.r6272)
;
_audit_update_record
;
2021-06-08 deposited with the CCDC.	2021-10-18 downloaded from the CCDC.
;
_cell_angle_alpha 88.291(4)
_cell_angle_beta 89.058(4)
_cell_angle_gamma 82.021(4)
_cell_formula_units_Z 2
_cell_length_a 10.6321(5)
_cell_length_b 12.6541(8)
_cell_length_c 19.8364(10)
_cell_measurement_reflns_used 9087
_cell_measurement_temperature 113.15
_cell_measurement_theta_max 32.1240
_cell_measurement_theta_min 1.8780
_cell_volume 2641.6(2)
_computing_cell_refinement 'CrysAlisPro 1.171.39.46 (Rigaku OD, 2018)'
_computing_data_collection 'CrysAlisPro 1.171.39.46 (Rigaku OD, 2018)'
_computing_data_reduction 'CrysAlisPro 1.171.39.46 (Rigaku OD, 2018)'
_computing_molecular_graphics 'Olex2 1.3 (Dolomanov et al., 2009)'
_computing_publication_material 'Olex2 1.3 (Dolomanov et al., 2009)'
_computing_structure_refinement 'SHELXL 2018/3 (Sheldrick, 2015)'
_computing_structure_solution 'SHELXT  (Sheldrick, 2015)'
_diffrn_ambient_temperature 113.15
_diffrn_detector 'CCD plate'
_diffrn_measured_fraction_theta_full 0.999
_diffrn_measured_fraction_theta_max 0.998
_diffrn_measurement_details
;
List of Runs (angles in degrees, time in seconds):

  # Type    Start    End  Width  t~exp~   \w     \q     \k     \f   Frames
#--------------------------------------------------------------------------
  1  \w   -115.00  65.00   1.00    2.00    --  -25.00  45.00   0.00  180
  2  \w   -115.00  65.00   1.00    2.00    --  -25.00  45.00  90.00  180
  3  \w   -115.00  65.00   1.00    2.00    --  -25.00  45.00 180.00  180
;
_diffrn_measurement_device 'abstract diffractometer'
_diffrn_measurement_device_type 'dtrek-CrysAlisPro-abstract goniometer imported rigaku-d*trek images'
_diffrn_measurement_method '\w scans'
_diffrn_orient_matrix_type 'CrysAlisPro convention (1999,Acta A55,543-557)'
_diffrn_orient_matrix_UB_11 -0.0564323000
_diffrn_orient_matrix_UB_12 0.0223250000
_diffrn_orient_matrix_UB_13 0.0168206000
_diffrn_orient_matrix_UB_21 -0.0193379000
_diffrn_orient_matrix_UB_22 -0.0513622000
_diffrn_orient_matrix_UB_23 0.0033042000
_diffrn_orient_matrix_UB_31 0.0313090000
_diffrn_orient_matrix_UB_32 -0.0083478000
_diffrn_orient_matrix_UB_33 0.0314020000
_diffrn_radiation_monochromator graphite
_diffrn_radiation_probe x-ray
_diffrn_radiation_type 'Mo K\a'
_diffrn_radiation_wavelength 0.71073
_diffrn_reflns_av_unetI/netI 0.1052
_diffrn_reflns_Laue_measured_fraction_full 0.999
_diffrn_reflns_Laue_measured_fraction_max 0.998
_diffrn_reflns_limit_h_max 13
_diffrn_reflns_limit_h_min -13
_diffrn_reflns_limit_k_max 15
_diffrn_reflns_limit_k_min -15
_diffrn_reflns_limit_l_max 24
_diffrn_reflns_limit_l_min -1
_diffrn_reflns_number 10769
_diffrn_reflns_point_group_measured_fraction_full 0.999
_diffrn_reflns_point_group_measured_fraction_max 0.998
_diffrn_reflns_theta_full 25.242
_diffrn_reflns_theta_max 26.372
_diffrn_reflns_theta_min 1.626
_diffrn_source 'fine-focus sealed X-ray tube'
_diffrn_source_type 'Enhance (Mo) X-ray Source'
_exptl_absorpt_coefficient_mu 0.103
_exptl_absorpt_correction_T_max 1.00000
_exptl_absorpt_correction_T_min 0.53620
_exptl_absorpt_correction_type multi-scan
_exptl_absorpt_process_details
;
CrysAlisPro 1.171.39.46 (Rigaku Oxford Diffraction, 2018)
Empirical absorption correction using spherical harmonics,
 implemented in SCALE3 ABSPACK scaling algorithm.
;
_exptl_crystal_colour red
_exptl_crystal_colour_primary red
_exptl_crystal_density_diffrn 1.062
_exptl_crystal_description block
_exptl_crystal_F_000 912
_exptl_crystal_size_max 0.2
_exptl_crystal_size_mid 0.2
_exptl_crystal_size_min 0.2
_refine_diff_density_max 0.510
_refine_diff_density_min -0.464
_refine_diff_density_rms 0.095
_refine_ls_extinction_method none
_refine_ls_goodness_of_fit_ref 1.102
_refine_ls_hydrogen_treatment constr
_refine_ls_matrix_type full
_refine_ls_number_parameters 577
_refine_ls_number_reflns 10769
_refine_ls_number_restraints 0
_refine_ls_restrained_S_all 1.102
_refine_ls_R_factor_all 0.1575
_refine_ls_R_factor_gt 0.1167
_refine_ls_shift/su_max 0.000
_refine_ls_shift/su_mean 0.000
_refine_ls_structure_factor_coef Fsqd
_refine_ls_weighting_details 'w=1/[\s^2^(Fo^2^)+(0.0852P)^2^+7.4225P] where P=(Fo^2^+2Fc^2^)/3'
_refine_ls_weighting_scheme calc
_refine_ls_wR_factor_gt 0.2808
_refine_ls_wR_factor_ref 0.3053
_reflns_Friedel_coverage 0.000
_reflns_number_gt 7158
_reflns_number_total 10769
_reflns_threshold_expression 'I > 2\s(I)'
_cod_data_source_file d1sc05125c2.cif
_cod_data_source_block r20210509a_tw
_cod_database_code 1565019
_shelx_shelxl_version_number 2018/3
_chemical_oxdiff_formula 'C11 H10 N O'
_shelx_space_group_comment
;
The symmetry employed for this shelxl refinement is uniquely defined
by the following loop, which should always be used as a source of
symmetry information in preference to the above space-group names.
They are only intended as comments.
;
_shelx_estimated_absorpt_t_max 0.980
_shelx_estimated_absorpt_t_min 0.980
_reflns_odcompleteness_completeness 99.87
_reflns_odcompleteness_iscentric 1
_reflns_odcompleteness_theta 26.32
_olex2_refinement_description
;
1. Twinned data refinement
 Scales: 0.69(7)
 0.191(15) 0.12(7)
2. Fixed Uiso
 At 1.2 times of:
  All C(H) groups
 At 1.5 times of:
  All C(H,H,H) groups
3.a Ternary CH refined with riding coordinates:
 C7(H7), C10(H10), C21(H21), C24(H24), C33(H33), C36(H36), C47(H47), C50(H50)
3.b Aromatic/amide H refined with riding coordinates:
 C3(H3), C4(H4), C5(H5), C13(H13), C14(H14), C17(H17), C18(H18), C19(H19),
 C29(H29), C30(H30), C31(H31), C39(H39), C40(H40), C43(H43), C44(H44), C45(H45)
3.c Idealised Me refined as rotating group:
 C8(H8A,H8B,H8C), C9(H9A,H9B,H9C), C11(H11A,H11B,H11C), C12(H12A,H12B,H12C),
 C22(H22A,H22B,H22C), C23(H23A,H23B,H23C), C25(H25A,H25B,H25C), C26(H26A,H26B,
 H26C), C34(H34A,H34B,H34C), C35(H35A,H35B,H35C), C37(H37A,H37B,H37C), C38(H38A,
 H38B,H38C), C48(H48A,H48B,H48C), C49(H49A,H49B,H49C), C51(H51A,H51B,H51C),
 C52(H52A,H52B,H52C)
;
_olex2_submission_special_instructions 'No special instructions were received'
_oxdiff_exptl_absorpt_empirical_details
;
Empirical correction (ABSPACK) includes:
- Absorption correction using spherical harmonics
- Frame scaling
- Detector area scaling
;
_oxdiff_exptl_absorpt_empirical_full_max 2.294
_oxdiff_exptl_absorpt_empirical_full_min 0.398

loop_
_space_group_symop_operation_xyz
'x, y, z'
'-x, -y, -z'

loop_
_atom_site_label
_atom_site_type_symbol
_atom_site_fract_x
_atom_site_fract_y
_atom_site_fract_z
_atom_site_U_iso_or_equiv
_atom_site_adp_type
_atom_site_occupancy
_atom_site_site_symmetry_order
_atom_site_calc_flag
_atom_site_refinement_flags_posn
_atom_site_refinement_flags_adp
_atom_site_refinement_flags_occupancy
_atom_site_disorder_assembly
_atom_site_disorder_group
Si1 Si 0.52871(15) 1.01543(12) 0.94687(8) 0.0310(4) Uani 1 1 d . . . . .
N1 N 0.6198(4) 0.7664(3) 0.9279(2) 0.0278(10) Uani 1 1 d . . . . .
N2 N 0.6763(4) 0.8711(3) 0.8415(2) 0.0274(9) Uani 1 1 d . . . . .
C1 C 0.5782(5) 0.7167(4) 0.9876(3) 0.0290(11) Uani 1 1 d . . . . .
C2 C 0.6659(5) 0.6822(4) 1.0382(3) 0.0335(13) Uani 1 1 d . . . . .
C3 C 0.6249(6) 0.6268(5) 1.0949(3) 0.0401(14) Uani 1 1 d . . . . .
H3 H 0.682662 0.603956 1.130226 0.048 Uiso 1 1 calc R U . . .
C4 C 0.5014(6) 0.6051(5) 1.0998(3) 0.0429(15) Uani 1 1 d . . . . .
H4 H 0.475584 0.564708 1.137408 0.051 Uiso 1 1 calc R U . . .
C5 C 0.4140(6) 0.6422(4) 1.0498(3) 0.0358(13) Uani 1 1 d . . . . .
H5 H 0.328639 0.628642 1.054591 0.043 Uiso 1 1 calc R U . . .
C6 C 0.4498(5) 0.6988(4) 0.9929(3) 0.0314(12) Uani 1 1 d . . . . .
C7 C 0.8007(5) 0.7086(5) 1.0342(3) 0.0433(15) Uani 1 1 d . . . . .
H7 H 0.807843 0.757662 0.994274 0.052 Uiso 1 1 calc R U . . .
C8 C 0.8948(7) 0.6054(6) 1.0239(4) 0.066(2) Uani 1 1 d . . . . .
H8A H 0.870790 0.569459 0.983915 0.100 Uiso 1 1 calc R U . . .
H8B H 0.892318 0.557833 1.063598 0.100 Uiso 1 1 calc R U . . .
H8C H 0.980931 0.623638 1.017505 0.100 Uiso 1 1 calc R U . . .
C9 C 0.8330(7) 0.7647(7) 1.0970(4) 0.071(2) Uani 1 1 d . . . . .
H9A H 0.829331 0.716747 1.136517 0.106 Uiso 1 1 calc R U . . .
H9B H 0.771780 0.829257 1.102898 0.106 Uiso 1 1 calc R U . . .
H9C H 0.918787 0.784292 1.092209 0.106 Uiso 1 1 calc R U . . .
C10 C 0.3526(5) 0.7473(5) 0.9408(3) 0.0365(13) Uani 1 1 d . . . . .
H10 H 0.369806 0.821829 0.930442 0.044 Uiso 1 1 calc R U . . .
C11 C 0.3667(7) 0.6877(6) 0.8745(3) 0.0505(17) Uani 1 1 d . . . . .
H11A H 0.354605 0.613077 0.883033 0.076 Uiso 1 1 calc R U . . .
H11B H 0.451842 0.690543 0.855389 0.076 Uiso 1 1 calc R U . . .
H11C H 0.302863 0.721275 0.842578 0.076 Uiso 1 1 calc R U . . .
C12 C 0.2171(6) 0.7550(6) 0.9672(4) 0.0544(18) Uani 1 1 d . . . . .
H12A H 0.207955 0.797973 1.007727 0.082 Uiso 1 1 calc R U . . .
H12B H 0.196901 0.683244 0.978355 0.082 Uiso 1 1 calc R U . . .
H12C H 0.158896 0.788767 0.932570 0.082 Uiso 1 1 calc R U . . .
C13 C 0.6894(5) 0.7029(4) 0.8802(3) 0.0335(13) Uani 1 1 d . . . . .
H13 H 0.710065 0.627424 0.883604 0.040 Uiso 1 1 calc R U . . .
C14 C 0.7229(5) 0.7650(4) 0.8285(3) 0.0325(12) Uani 1 1 d . . . . .
H14 H 0.770340 0.740676 0.789593 0.039 Uiso 1 1 calc R U . . .
C15 C 0.6942(5) 0.9549(4) 0.7937(2) 0.0265(11) Uani 1 1 d . . . . .
C16 C 0.5937(5) 0.9938(5) 0.7501(3) 0.0328(12) Uani 1 1 d . . . . .
C17 C 0.6118(6) 1.0766(5) 0.7050(3) 0.0422(15) Uani 1 1 d . . . . .
H17 H 0.545696 1.104457 0.675088 0.051 Uiso 1 1 calc R U . . .
C18 C 0.7246(6) 1.1188(5) 0.7031(3) 0.0439(15) Uani 1 1 d . . . . .
H18 H 0.734920 1.175823 0.672223 0.053 Uiso 1 1 calc R U . . .
C19 C 0.8219(6) 1.0797(5) 0.7452(3) 0.0384(14) Uani 1 1 d . . . . .
H19 H 0.899159 1.109464 0.742681 0.046 Uiso 1 1 calc R U . . .
C20 C 0.8096(5) 0.9968(4) 0.7919(3) 0.0302(12) Uani 1 1 d . . . . .
C21 C 0.4703(5) 0.9457(5) 0.7524(3) 0.0404(14) Uani 1 1 d . . . . .
H21 H 0.461990 0.912290 0.798305 0.048 Uiso 1 1 calc R U . . .
C22 C 0.4716(8) 0.8601(7) 0.7022(5) 0.076(3) Uani 1 1 d . . . . .
H22A H 0.540446 0.802292 0.712680 0.113 Uiso 1 1 calc R U . . .
H22B H 0.485089 0.889616 0.656868 0.113 Uiso 1 1 calc R U . . .
H22C H 0.390176 0.832041 0.704151 0.113 Uiso 1 1 calc R U . . .
C23 C 0.3548(7) 1.0303(7) 0.7417(5) 0.076(3) Uani 1 1 d . . . . .
H23A H 0.353779 1.056880 0.694797 0.113 Uiso 1 1 calc R U . . .
H23B H 0.359274 1.089529 0.771907 0.113 Uiso 1 1 calc R U . . .
H23C H 0.277129 0.998786 0.751605 0.113 Uiso 1 1 calc R U . . .
C24 C 0.9158(6) 0.9553(5) 0.8405(3) 0.0398(14) Uani 1 1 d . . . . .
H24 H 0.903309 0.880966 0.854603 0.048 Uiso 1 1 calc R U . . .
C25 C 1.0470(7) 0.9491(9) 0.8085(4) 0.092(3) Uani 1 1 d . . . . .
H25A H 1.060162 1.019775 0.790586 0.138 Uiso 1 1 calc R U . . .
H25B H 1.054370 0.898497 0.771673 0.138 Uiso 1 1 calc R U . . .
H25C H 1.111285 0.924838 0.842465 0.138 Uiso 1 1 calc R U . . .
C26 C 0.9062(9) 1.0201(8) 0.9033(4) 0.085(3) Uani 1 1 d . . . . .
H26A H 0.819047 1.026884 0.921180 0.128 Uiso 1 1 calc R U . . .
H26B H 0.928661 1.091267 0.892439 0.128 Uiso 1 1 calc R U . . .
H26C H 0.964621 0.984371 0.937225 0.128 Uiso 1 1 calc R U . . .
B1 B 0.6092(6) 0.8774(5) 0.9061(3) 0.0271(12) Uani 1 1 d . . . . .
Li1 Li 0.4918(10) 0.7963(8) 1.0937(5) 0.045(3) Uani 1 1 d . . . . .
Si2 Si 0.98596(15) 0.49639(12) 0.44524(7) 0.0310(4) Uani 1 1 d . . . . .
N3 N 0.9291(4) 0.7525(3) 0.4285(2) 0.0253(9) Uani 1 1 d . . . . .
N4 N 0.9160(4) 0.6624(3) 0.3335(2) 0.0251(9) Uani 1 1 d . . . . .
C27 C 0.9272(5) 0.7869(4) 0.4960(3) 0.0249(11) Uani 1 1 d . . . . .
C28 C 1.0329(5) 0.8241(4) 0.5232(3) 0.0309(12) Uani 1 1 d . . . . .
C29 C 1.0240(6) 0.8599(5) 0.5890(3) 0.0380(13) Uani 1 1 d . . . . .
H29 H 1.094769 0.885454 0.608381 0.046 Uiso 1 1 calc R U . . .
C30 C 0.9131(6) 0.8588(5) 0.6265(3) 0.0413(14) Uani 1 1 d . . . . .
H30 H 0.908701 0.883221 0.671447 0.050 Uiso 1 1 calc R U . . .
C31 C 0.8098(6) 0.8227(5) 0.5995(3) 0.0394(14) Uani 1 1 d . . . . .
H31 H 0.734450 0.823150 0.625908 0.047 Uiso 1 1 calc R U . . .
C32 C 0.8128(5) 0.7857(4) 0.5343(3) 0.0332(12) Uani 1 1 d . . . . .
C33 C 1.1530(5) 0.8262(4) 0.4810(3) 0.0341(12) Uani 1 1 d . . . . .
H33 H 1.125184 0.835878 0.433014 0.041 Uiso 1 1 calc R U . . .
C34 C 1.2227(6) 0.9196(5) 0.4951(4) 0.0482(16) Uani 1 1 d . . . . .
H34A H 1.161373 0.984651 0.498653 0.072 Uiso 1 1 calc R U . . .
H34B H 1.283069 0.928792 0.458276 0.072 Uiso 1 1 calc R U . . .
H34C H 1.268660 0.905771 0.537595 0.072 Uiso 1 1 calc R U . . .
C35 C 1.2419(6) 0.7217(5) 0.4849(4) 0.060(2) Uani 1 1 d . . . . .
H35A H 1.272056 0.708297 0.531187 0.090 Uiso 1 1 calc R U . . .
H35B H 1.314636 0.725862 0.454373 0.090 Uiso 1 1 calc R U . . .
H35C H 1.196629 0.663387 0.471597 0.090 Uiso 1 1 calc R U . . .
C36 C 0.6968(5) 0.7482(5) 0.5053(3) 0.0372(13) Uani 1 1 d . . . . .
H36 H 0.725107 0.708577 0.463595 0.045 Uiso 1 1 calc R U . . .
C37 C 0.6015(6) 0.8449(6) 0.4834(4) 0.0557(19) Uani 1 1 d . . . . .
H37A H 0.569436 0.884681 0.523191 0.084 Uiso 1 1 calc R U . . .
H37B H 0.530439 0.820434 0.460285 0.084 Uiso 1 1 calc R U . . .
H37C H 0.643560 0.891381 0.452658 0.084 Uiso 1 1 calc R U . . .
C38 C 0.6353(6) 0.6732(5) 0.5509(4) 0.0532(18) Uani 1 1 d . . . . .
H38A H 0.697401 0.611023 0.562643 0.080 Uiso 1 1 calc R U . . .
H38B H 0.563630 0.649832 0.527759 0.080 Uiso 1 1 calc R U . . .
H38C H 0.604553 0.709858 0.592062 0.080 Uiso 1 1 calc R U . . .
C39 C 0.8970(5) 0.8242(4) 0.3748(3) 0.0290(11) Uani 1 1 d . . . . .
H39 H 0.883301 0.899746 0.377994 0.035 Uiso 1 1 calc R U . . .
C40 C 0.8884(5) 0.7712(4) 0.3184(3) 0.0287(11) Uani 1 1 d . . . . .
H40 H 0.867019 0.802370 0.275212 0.034 Uiso 1 1 calc R U . . .
C41 C 0.9111(5) 0.5825(4) 0.2845(2) 0.0264(11) Uani 1 1 d . . . . .
C42 C 1.0189(5) 0.5525(4) 0.2442(3) 0.0299(12) Uani 1 1 d . . . . .
C43 C 1.0160(6) 0.4694(5) 0.2004(3) 0.0427(15) Uani 1 1 d . . . . .
H43 H 1.087659 0.448237 0.172271 0.051 Uiso 1 1 calc R U . . .
C44 C 0.9104(7) 0.4168(5) 0.1969(3) 0.0492(16) Uani 1 1 d . . . . .
H44 H 0.910184 0.359485 0.167039 0.059 Uiso 1 1 calc R U . . .
C45 C 0.8055(6) 0.4483(6) 0.2373(3) 0.0479(16) Uani 1 1 d . . . . .
H45 H 0.732482 0.413225 0.234087 0.057 Uiso 1 1 calc R U . . .
C46 C 0.8047(5) 0.5297(5) 0.2821(3) 0.0333(12) Uani 1 1 d . . . . .
C47 C 1.1364(5) 0.6060(5) 0.2494(3) 0.0394(14) Uani 1 1 d . . . . .
H47 H 1.115077 0.669074 0.278728 0.047 Uiso 1 1 calc R U . . .
C48 C 1.1814(7) 0.6460(6) 0.1816(4) 0.0581(19) Uani 1 1 d . . . . .
H48A H 1.209560 0.585131 0.153042 0.087 Uiso 1 1 calc R U . . .
H48B H 1.252281 0.686424 0.188202 0.087 Uiso 1 1 calc R U . . .
H48C H 1.111463 0.692408 0.159687 0.087 Uiso 1 1 calc R U . . .
C49 C 1.2437(7) 0.5307(7) 0.2831(5) 0.072(2) Uani 1 1 d . . . . .
H49A H 1.213666 0.504514 0.326584 0.109 Uiso 1 1 calc R U . . .
H49B H 1.315977 0.569254 0.290219 0.109 Uiso 1 1 calc R U . . .
H49C H 1.270122 0.470207 0.253952 0.109 Uiso 1 1 calc R U . . .
C50 C 0.6894(6) 0.5610(6) 0.3268(3) 0.0465(16) Uani 1 1 d . . . . .
H50 H 0.720433 0.588090 0.369424 0.056 Uiso 1 1 calc R U . . .
C51 C 0.5983(8) 0.6503(7) 0.2956(5) 0.082(3) Uani 1 1 d . . . . .
H51A H 0.642411 0.712300 0.286235 0.123 Uiso 1 1 calc R U . . .
H51B H 0.527151 0.670042 0.326867 0.123 Uiso 1 1 calc R U . . .
H51C H 0.566033 0.626696 0.253390 0.123 Uiso 1 1 calc R U . . .
C52 C 0.6161(8) 0.4688(8) 0.3466(5) 0.092(3) Uani 1 1 d . . . . .
H52A H 0.569903 0.449551 0.307424 0.138 Uiso 1 1 calc R U . . .
H52B H 0.555758 0.490672 0.383047 0.138 Uiso 1 1 calc R U . . .
H52C H 0.675830 0.407003 0.361857 0.138 Uiso 1 1 calc R U . . .
B2 B 0.9437(5) 0.6436(4) 0.4045(3) 0.0247(12) Uani 1 1 d . . . . .
Li2 Li 0.9837(13) 0.6802(9) 0.6030(6) 0.057(3) Uani 1 1 d . . . . .

loop_
_atom_site_aniso_label
_atom_site_aniso_U_11
_atom_site_aniso_U_22
_atom_site_aniso_U_33
_atom_site_aniso_U_23
_atom_site_aniso_U_13
_atom_site_aniso_U_12
Si1 0.0329(8) 0.0258(8) 0.0316(8) -0.0009(6) 0.0077(6) 0.0045(6)
N1 0.028(2) 0.024(2) 0.030(2) 0.0017(18) 0.0066(18) 0.0028(18)
N2 0.026(2) 0.026(2) 0.029(2) 0.0009(18) 0.0018(18) 0.0029(18)
C1 0.024(3) 0.019(2) 0.042(3) 0.000(2) 0.004(2) 0.005(2)
C2 0.025(3) 0.027(3) 0.045(3) 0.004(2) 0.001(2) 0.010(2)
C3 0.034(3) 0.039(3) 0.040(3) 0.013(3) 0.001(3) 0.014(3)
C4 0.053(4) 0.028(3) 0.045(3) 0.011(3) 0.017(3) -0.002(3)
C5 0.035(3) 0.023(3) 0.049(3) 0.003(2) 0.008(3) -0.003(2)
C6 0.028(3) 0.022(3) 0.043(3) -0.004(2) 0.008(2) -0.001(2)
C7 0.026(3) 0.048(4) 0.054(4) 0.009(3) -0.004(3) -0.002(3)
C8 0.037(4) 0.072(5) 0.082(6) 0.011(4) 0.009(4) 0.021(4)
C9 0.033(4) 0.093(6) 0.087(6) -0.019(5) -0.010(4) -0.005(4)
C10 0.030(3) 0.035(3) 0.045(3) -0.003(3) -0.004(2) -0.006(2)
C11 0.048(4) 0.051(4) 0.053(4) -0.012(3) -0.008(3) -0.005(3)
C12 0.033(3) 0.059(4) 0.067(5) 0.005(4) -0.003(3) 0.006(3)
C13 0.039(3) 0.018(2) 0.042(3) -0.004(2) 0.011(3) 0.001(2)
C14 0.032(3) 0.027(3) 0.035(3) -0.006(2) 0.009(2) 0.007(2)
C15 0.025(3) 0.026(3) 0.026(3) -0.001(2) 0.005(2) 0.004(2)
C16 0.025(3) 0.039(3) 0.031(3) 0.001(2) 0.004(2) 0.007(2)
C17 0.036(3) 0.038(3) 0.048(4) 0.009(3) 0.005(3) 0.009(3)
C18 0.049(4) 0.035(3) 0.044(4) 0.012(3) 0.011(3) 0.002(3)
C19 0.035(3) 0.033(3) 0.047(3) -0.002(3) 0.013(3) -0.009(3)
C20 0.028(3) 0.029(3) 0.032(3) -0.006(2) 0.005(2) 0.001(2)
C21 0.025(3) 0.055(4) 0.038(3) 0.001(3) 0.000(2) 0.001(3)
C22 0.050(5) 0.080(6) 0.101(7) -0.026(5) 0.013(4) -0.022(4)
C23 0.028(4) 0.082(6) 0.112(7) 0.008(5) 0.003(4) 0.008(4)
C24 0.035(3) 0.046(4) 0.039(3) 0.002(3) -0.002(3) -0.009(3)
C25 0.034(4) 0.165(10) 0.063(5) 0.030(6) 0.008(4) 0.022(5)
C26 0.073(6) 0.116(8) 0.065(5) -0.023(5) -0.022(5) 0.001(6)
B1 0.024(3) 0.023(3) 0.032(3) -0.003(2) 0.002(2) 0.003(2)
Li1 0.046(6) 0.035(5) 0.050(6) 0.003(5) -0.001(5) 0.007(5)
Si2 0.0393(9) 0.0217(7) 0.0299(8) 0.0009(6) -0.0037(6) 0.0035(6)
N3 0.026(2) 0.021(2) 0.028(2) 0.0026(17) -0.0005(17) 0.0014(17)
N4 0.019(2) 0.025(2) 0.030(2) -0.0007(18) 0.0011(17) 0.0021(17)
C27 0.021(2) 0.017(2) 0.034(3) 0.000(2) 0.001(2) 0.0048(19)
C28 0.028(3) 0.025(3) 0.039(3) -0.001(2) 0.002(2) 0.000(2)
C29 0.038(3) 0.033(3) 0.043(3) -0.008(3) -0.004(3) -0.003(3)
C30 0.049(4) 0.035(3) 0.038(3) -0.014(3) 0.008(3) 0.000(3)
C31 0.037(3) 0.038(3) 0.042(3) -0.009(3) 0.011(3) -0.001(3)
C32 0.031(3) 0.027(3) 0.041(3) -0.002(2) 0.005(2) 0.001(2)
C33 0.023(3) 0.033(3) 0.046(3) -0.003(2) 0.002(2) -0.003(2)
C34 0.039(4) 0.030(3) 0.074(5) -0.001(3) 0.006(3) -0.004(3)
C35 0.041(4) 0.028(3) 0.108(6) -0.001(4) 0.020(4) 0.000(3)
C36 0.021(3) 0.043(3) 0.047(3) -0.006(3) 0.005(2) -0.002(2)
C37 0.029(3) 0.058(4) 0.079(5) 0.019(4) -0.010(3) -0.005(3)
C38 0.040(4) 0.042(4) 0.079(5) 0.005(3) 0.003(3) -0.011(3)
C39 0.025(3) 0.020(2) 0.042(3) 0.003(2) -0.003(2) -0.001(2)
C40 0.027(3) 0.027(3) 0.030(3) 0.006(2) 0.004(2) 0.003(2)
C41 0.023(3) 0.029(3) 0.025(3) 0.003(2) 0.000(2) 0.001(2)
C42 0.023(3) 0.035(3) 0.029(3) 0.001(2) 0.000(2) 0.004(2)
C43 0.038(3) 0.048(4) 0.039(3) -0.011(3) 0.002(3) 0.005(3)
C44 0.060(4) 0.044(4) 0.046(4) -0.017(3) -0.004(3) -0.012(3)
C45 0.045(4) 0.060(4) 0.043(4) -0.007(3) -0.005(3) -0.022(3)
C46 0.027(3) 0.044(3) 0.029(3) 0.002(2) -0.005(2) -0.003(2)
C47 0.029(3) 0.049(4) 0.040(3) -0.007(3) 0.010(2) -0.002(3)
C48 0.059(5) 0.063(5) 0.054(4) 0.010(4) 0.013(3) -0.019(4)
C49 0.037(4) 0.095(6) 0.086(6) 0.027(5) -0.021(4) -0.018(4)
C50 0.029(3) 0.079(5) 0.036(3) -0.013(3) 0.002(2) -0.021(3)
C51 0.048(5) 0.062(5) 0.128(8) 0.008(5) 0.043(5) 0.009(4)
C52 0.052(5) 0.105(8) 0.116(8) 0.045(6) 0.021(5) -0.008(5)
B2 0.021(3) 0.022(3) 0.029(3) -0.001(2) 0.002(2) 0.001(2)
Li2 0.071(8) 0.037(6) 0.060(7) -0.013(5) 0.002(6) -0.001(6)

loop_
_atom_type_symbol
_atom_type_description
_atom_type_scat_dispersion_real
_atom_type_scat_dispersion_imag
_atom_type_scat_source
C C 0.0033 0.0016 'International Tables Vol C Tables 4.2.6.8 and 6.1.1.4'
H H 0.0000 0.0000 'International Tables Vol C Tables 4.2.6.8 and 6.1.1.4'
B B 0.0013 0.0007 'International Tables Vol C Tables 4.2.6.8 and 6.1.1.4'
Li Li -0.0003 0.0001 'International Tables Vol C Tables 4.2.6.8 and 6.1.1.4'
N N 0.0061 0.0033 'International Tables Vol C Tables 4.2.6.8 and 6.1.1.4'
Si Si 0.0817 0.0704 'International Tables Vol C Tables 4.2.6.8 and 6.1.1.4'

loop_
_geom_angle_atom_site_label_1
_geom_angle_atom_site_label_2
_geom_angle_atom_site_label_3
_geom_angle
_geom_angle_site_symmetry_1
_geom_angle_site_symmetry_3
_geom_angle_publ_flag
Si1 Si1 Li1 117.3(3) 2_677 2_677 ?
B1 Si1 Si1 109.6(2) . 2_677 ?
B1 Si1 Li1 132.6(3) . 2_677 ?
C1 N1 B1 131.7(4) . . ?
C13 N1 C1 118.6(4) . . ?
C13 N1 B1 109.6(4) . . ?
C14 N2 C15 120.9(4) . . ?
C14 N2 B1 109.9(4) . . ?
C15 N2 B1 129.2(4) . . ?
N1 C1 Li1 129.9(4) . . ?
C2 C1 N1 119.4(5) . . ?
C2 C1 C6 121.8(5) . . ?
C2 C1 Li1 72.7(4) . . ?
C6 C1 N1 118.8(5) . . ?
C6 C1 Li1 73.0(4) . . ?
C1 C2 C3 118.6(5) . . ?
C1 C2 C7 121.2(5) . . ?
C1 C2 Li1 74.2(4) . . ?
C3 C2 C7 120.1(5) . . ?
C3 C2 Li1 71.2(4) . . ?
C7 C2 Li1 123.0(5) . . ?
C2 C3 H3 119.8 . . ?
C2 C3 Li1 75.2(4) . . ?
C4 C3 C2 120.4(5) . . ?
C4 C3 H3 119.8 . . ?
C4 C3 Li1 73.6(4) . . ?
Li1 C3 H3 122.8 . . ?
C3 C4 H4 119.8 . . ?
C3 C4 C5 120.4(5) . . ?
C3 C4 Li1 73.1(4) . . ?
C5 C4 H4 119.8 . . ?
C5 C4 Li1 73.4(4) . . ?
Li1 C4 H4 125.5 . . ?
C4 C5 H5 119.4 . . ?
C4 C5 Li1 73.0(4) . . ?
C6 C5 C4 121.2(5) . . ?
C6 C5 H5 119.4 . . ?
C6 C5 Li1 75.3(4) . . ?
Li1 C5 H5 123.9 . . ?
C1 C6 C10 120.9(5) . . ?
C1 C6 Li1 73.7(4) . . ?
C5 C6 C1 117.5(5) . . ?
C5 C6 C10 121.4(5) . . ?
C5 C6 Li1 71.5(4) . . ?
C10 C6 Li1 121.3(4) . . ?
C2 C7 H7 108.4 . . ?
C2 C7 C8 109.9(5) . . ?
C2 C7 C9 111.0(5) . . ?
C8 C7 H7 108.4 . . ?
C9 C7 H7 108.4 . . ?
C9 C7 C8 110.8(6) . . ?
C7 C8 H8A 109.5 . . ?
C7 C8 H8B 109.5 . . ?
C7 C8 H8C 109.5 . . ?
H8A C8 H8B 109.5 . . ?
H8A C8 H8C 109.5 . . ?
H8B C8 H8C 109.5 . . ?
C7 C9 H9A 109.5 . . ?
C7 C9 H9B 109.5 . . ?
C7 C9 H9C 109.5 . . ?
H9A C9 H9B 109.5 . . ?
H9A C9 H9C 109.5 . . ?
H9B C9 H9C 109.5 . . ?
C6 C10 H10 107.1 . . ?
C6 C10 C11 112.1(5) . . ?
C11 C10 H10 107.1 . . ?
C12 C10 C6 112.7(5) . . ?
C12 C10 H10 107.1 . . ?
C12 C10 C11 110.4(5) . . ?
C10 C11 H11A 109.5 . . ?
C10 C11 H11B 109.5 . . ?
C10 C11 H11C 109.5 . . ?
H11A C11 H11B 109.5 . . ?
H11A C11 H11C 109.5 . . ?
H11B C11 H11C 109.5 . . ?
C10 C12 H12A 109.5 . . ?
C10 C12 H12B 109.5 . . ?
C10 C12 H12C 109.5 . . ?
H12A C12 H12B 109.5 . . ?
H12A C12 H12C 109.5 . . ?
H12B C12 H12C 109.5 . . ?
N1 C13 H13 125.3 . . ?
C14 C13 N1 109.5(4) . . ?
C14 C13 H13 125.3 . . ?
N2 C14 H14 125.6 . . ?
C13 C14 N2 108.7(4) . . ?
C13 C14 H14 125.6 . . ?
C16 C15 N2 118.6(5) . . ?
C20 C15 N2 119.5(5) . . ?
C20 C15 C16 121.9(5) . . ?
C15 C16 C21 120.8(5) . . ?
C17 C16 C15 117.8(5) . . ?
C17 C16 C21 121.4(5) . . ?
C16 C17 H17 119.6 . . ?
C18 C17 C16 120.7(6) . . ?
C18 C17 H17 119.6 . . ?
C17 C18 H18 119.5 . . ?
C19 C18 C17 120.9(6) . . ?
C19 C18 H18 119.5 . . ?
C18 C19 H19 119.4 . . ?
C18 C19 C20 121.1(6) . . ?
C20 C19 H19 119.4 . . ?
C15 C20 C24 121.1(5) . . ?
C19 C20 C15 117.5(5) . . ?
C19 C20 C24 121.4(5) . . ?
C16 C21 H21 107.7 . . ?
C16 C21 C23 112.0(6) . . ?
C22 C21 C16 111.5(5) . . ?
C22 C21 H21 107.7 . . ?
C22 C21 C23 110.1(6) . . ?
C23 C21 H21 107.7 . . ?
C21 C22 H22A 109.5 . . ?
C21 C22 H22B 109.5 . . ?
C21 C22 H22C 109.5 . . ?
H22A C22 H22B 109.5 . . ?
H22A C22 H22C 109.5 . . ?
H22B C22 H22C 109.5 . . ?
C21 C23 H23A 109.5 . . ?
C21 C23 H23B 109.5 . . ?
C21 C23 H23C 109.5 . . ?
H23A C23 H23B 109.5 . . ?
H23A C23 H23C 109.5 . . ?
H23B C23 H23C 109.5 . . ?
C20 C24 H24 107.0 . . ?
C25 C24 C20 113.2(5) . . ?
C25 C24 H24 107.0 . . ?
C26 C24 C20 110.9(6) . . ?
C26 C24 H24 107.0 . . ?
C26 C24 C25 111.3(7) . . ?
C24 C25 H25A 109.5 . . ?
C24 C25 H25B 109.5 . . ?
C24 C25 H25C 109.5 . . ?
H25A C25 H25B 109.5 . . ?
H25A C25 H25C 109.5 . . ?
H25B C25 H25C 109.5 . . ?
C24 C26 H26A 109.5 . . ?
C24 C26 H26B 109.5 . . ?
C24 C26 H26C 109.5 . . ?
H26A C26 H26B 109.5 . . ?
H26A C26 H26C 109.5 . . ?
H26B C26 H26C 109.5 . . ?
N1 B1 Si1 133.7(4) . . ?
N1 B1 N2 102.3(4) . . ?
N2 B1 Si1 124.0(4) . . ?
C1 Li1 Si1 96.6(4) . 2_677 ?
C2 Li1 Si1 113.0(4) . 2_677 ?
C2 Li1 C1 33.1(2) . . ?
C2 Li1 C6 60.1(3) . . ?
C3 Li1 Si1 145.2(5) . 2_677 ?
C3 Li1 C1 59.3(3) . . ?
C3 Li1 C2 33.6(2) . . ?
C3 Li1 C4 33.4(3) . . ?
C3 Li1 C5 60.1(3) . . ?
C3 Li1 C6 70.8(4) . . ?
C4 Li1 Si1 163.6(5) . 2_677 ?
C4 Li1 C1 69.3(3) . . ?
C4 Li1 C2 59.6(3) . . ?
C4 Li1 C5 33.7(3) . . ?
C4 Li1 C6 59.9(3) . . ?
C5 Li1 Si1 131.8(5) . 2_677 ?
C5 Li1 C1 59.0(3) . . ?
C5 Li1 C2 70.2(3) . . ?
C5 Li1 C6 33.2(2) . . ?
C6 Li1 Si1 103.7(4) . 2_677 ?
C6 Li1 C1 33.4(2) . . ?
Si2 Si2 Li2 116.7(3) 2_766 2_766 ?
B2 Si2 Si2 110.54(19) . 2_766 ?
B2 Si2 Li2 132.7(3) . 2_766 ?
C27 N3 B2 128.4(4) . . ?
C39 N3 C27 121.4(4) . . ?
C39 N3 B2 109.6(4) . . ?
C40 N4 C41 122.9(4) . . ?
C40 N4 B2 110.9(4) . . ?
C41 N4 B2 126.2(4) . . ?
N3 C27 C32 117.9(5) . . ?
N3 C27 Li2 129.4(4) . . ?
C28 C27 N3 120.9(4) . . ?
C28 C27 C32 121.2(5) . . ?
C28 C27 Li2 72.4(4) . . ?
C32 C27 Li2 72.8(4) . . ?
C27 C28 C33 120.2(5) . . ?
C27 C28 Li2 75.1(4) . . ?
C29 C28 C27 118.4(5) . . ?
C29 C28 C33 121.4(5) . . ?
C29 C28 Li2 69.4(4) . . ?
C33 C28 Li2 127.2(5) . . ?
C28 C29 H29 119.6 . . ?
C28 C29 Li2 77.4(4) . . ?
C30 C29 C28 120.7(6) . . ?
C30 C29 H29 119.6 . . ?
C30 C29 Li2 71.3(5) . . ?
Li2 C29 H29 123.0 . . ?
C29 C30 H30 119.7 . . ?
C29 C30 Li2 74.5(5) . . ?
C31 C30 C29 120.6(5) . . ?
C31 C30 H30 119.7 . . ?
C31 C30 Li2 75.6(5) . . ?
Li2 C30 H30 121.4 . . ?
C30 C31 H31 119.3 . . ?
C30 C31 C32 121.5(5) . . ?
C30 C31 Li2 70.8(5) . . ?
C32 C31 H31 119.3 . . ?
C32 C31 Li2 77.6(4) . . ?
Li2 C31 H31 123.8 . . ?
C27 C32 C36 121.9(5) . . ?
C27 C32 Li2 74.2(4) . . ?
C31 C32 C27 117.7(5) . . ?
C31 C32 C36 120.4(5) . . ?
C31 C32 Li2 69.6(4) . . ?
C36 C32 Li2 128.1(5) . . ?
C28 C33 H33 106.2 . . ?
C34 C33 C28 113.6(5) . . ?
C34 C33 H33 106.2 . . ?
C34 C33 C35 111.0(5) . . ?
C35 C33 C28 113.0(5) . . ?
C35 C33 H33 106.2 . . ?
C33 C34 H34A 109.5 . . ?
C33 C34 H34B 109.5 . . ?
C33 C34 H34C 109.5 . . ?
H34A C34 H34B 109.5 . . ?
H34A C34 H34C 109.5 . . ?
H34B C34 H34C 109.5 . . ?
C33 C35 H35A 109.5 . . ?
C33 C35 H35B 109.5 . . ?
C33 C35 H35C 109.5 . . ?
H35A C35 H35B 109.5 . . ?
H35A C35 H35C 109.5 . . ?
H35B C35 H35C 109.5 . . ?
C32 C36 H36 107.1 . . ?
C32 C36 C37 109.7(5) . . ?
C37 C36 H36 107.1 . . ?
C38 C36 C32 114.3(5) . . ?
C38 C36 H36 107.1 . . ?
C38 C36 C37 111.3(5) . . ?
C36 C37 H37A 109.5 . . ?
C36 C37 H37B 109.5 . . ?
C36 C37 H37C 109.5 . . ?
H37A C37 H37B 109.5 . . ?
H37A C37 H37C 109.5 . . ?
H37B C37 H37C 109.5 . . ?
C36 C38 H38A 109.5 . . ?
C36 C38 H38B 109.5 . . ?
C36 C38 H38C 109.5 . . ?
H38A C38 H38B 109.5 . . ?
H38A C38 H38C 109.5 . . ?
H38B C38 H38C 109.5 . . ?
N3 C39 H39 125.0 . . ?
C40 C39 N3 109.9(4) . . ?
C40 C39 H39 125.0 . . ?
N4 C40 H40 125.8 . . ?
C39 C40 N4 108.4(5) . . ?
C39 C40 H40 125.8 . . ?
C42 C41 N4 118.7(5) . . ?
C46 C41 N4 119.5(4) . . ?
C46 C41 C42 121.5(5) . . ?
C41 C42 C47 121.4(5) . . ?
C43 C42 C41 118.0(5) . . ?
C43 C42 C47 120.6(5) . . ?
C42 C43 H43 119.4 . . ?
C44 C43 C42 121.3(6) . . ?
C44 C43 H43 119.4 . . ?
C43 C44 H44 120.3 . . ?
C45 C44 C43 119.4(6) . . ?
C45 C44 H44 120.3 . . ?
C44 C45 H45 119.3 . . ?
C46 C45 C44 121.3(6) . . ?
C46 C45 H45 119.3 . . ?
C41 C46 C50 121.4(5) . . ?
C45 C46 C41 118.5(5) . . ?
C45 C46 C50 120.1(5) . . ?
C42 C47 H47 107.8 . . ?
C42 C47 C48 112.6(5) . . ?
C42 C47 C49 110.8(5) . . ?
C48 C47 H47 107.8 . . ?
C48 C47 C49 109.9(6) . . ?
C49 C47 H47 107.8 . . ?
C47 C48 H48A 109.5 . . ?
C47 C48 H48B 109.5 . . ?
C47 C48 H48C 109.5 . . ?
H48A C48 H48B 109.5 . . ?
H48A C48 H48C 109.5 . . ?
H48B C48 H48C 109.5 . . ?
C47 C49 H49A 109.5 . . ?
C47 C49 H49B 109.5 . . ?
C47 C49 H49C 109.5 . . ?
H49A C49 H49B 109.5 . . ?
H49A C49 H49C 109.5 . . ?
H49B C49 H49C 109.5 . . ?
C46 C50 H50 107.1 . . ?
C46 C50 C52 114.2(6) . . ?
C51 C50 C46 112.2(5) . . ?
C51 C50 H50 107.1 . . ?
C51 C50 C52 108.6(6) . . ?
C52 C50 H50 107.1 . . ?
C50 C51 H51A 109.5 . . ?
C50 C51 H51B 109.5 . . ?
C50 C51 H51C 109.5 . . ?
H51A C51 H51B 109.5 . . ?
H51A C51 H51C 109.5 . . ?
H51B C51 H51C 109.5 . . ?
C50 C52 H52A 109.5 . . ?
C50 C52 H52B 109.5 . . ?
C50 C52 H52C 109.5 . . ?
H52A C52 H52B 109.5 . . ?
H52A C52 H52C 109.5 . . ?
H52B C52 H52C 109.5 . . ?
N3 B2 Si2 136.4(4) . . ?
N4 B2 Si2 122.3(4) . . ?
N4 B2 N3 101.2(4) . . ?
Si2 Li2 C27 97.8(4) 2_766 . ?
Si2 Li2 C28 113.7(5) 2_766 . ?
Si2 Li2 C32 105.0(5) 2_766 . ?
C28 Li2 C27 32.5(2) . . ?
C28 Li2 C32 59.2(3) . . ?
C29 Li2 Si2 145.3(6) . 2_766 ?
C29 Li2 C27 58.6(3) . . ?
C29 Li2 C28 33.2(2) . . ?
C29 Li2 C31 60.1(3) . . ?
C29 Li2 C32 70.0(4) . . ?
C30 Li2 Si2 164.5(6) . 2_766 ?
C30 Li2 C27 69.3(4) . . ?
C30 Li2 C28 60.0(3) . . ?
C30 Li2 C29 34.1(3) . . ?
C30 Li2 C31 33.6(3) . . ?
C30 Li2 C32 59.5(3) . . ?
C31 Li2 Si2 132.2(6) . 2_766 ?
C31 Li2 C27 58.6(3) . . ?
C31 Li2 C28 69.9(4) . . ?
C31 Li2 C32 32.8(3) . . ?
C32 Li2 C27 33.0(2) . . ?

loop_
_geom_bond_atom_site_label_1
_geom_bond_atom_site_label_2
_geom_bond_distance
_geom_bond_site_symmetry_2
_geom_bond_publ_flag
Si1 Si1 2.223(3) 2_677 ?
Si1 B1 2.022(6) . ?
Si1 Li1 2.474(10) 2_677 ?
N1 C1 1.417(7) . ?
N1 C13 1.396(6) . ?
N1 B1 1.447(7) . ?
N2 C14 1.395(6) . ?
N2 C15 1.432(6) . ?
N2 B1 1.455(7) . ?
C1 C2 1.400(8) . ?
C1 C6 1.416(7) . ?
C1 Li1 2.469(12) . ?
C2 C3 1.403(8) . ?
C2 C7 1.517(8) . ?
C2 Li1 2.450(12) . ?
C3 H3 0.9500 . ?
C3 C4 1.380(9) . ?
C3 Li1 2.400(11) . ?
C4 H4 0.9500 . ?
C4 C5 1.396(9) . ?
C4 Li1 2.407(12) . ?
C5 H5 0.9500 . ?
C5 C6 1.394(8) . ?
C5 Li1 2.412(13) . ?
C6 C10 1.529(8) . ?
C6 Li1 2.460(12) . ?
C7 H7 1.0000 . ?
C7 C8 1.547(9) . ?
C7 C9 1.521(10) . ?
C8 H8A 0.9800 . ?
C8 H8B 0.9800 . ?
C8 H8C 0.9800 . ?
C9 H9A 0.9800 . ?
C9 H9B 0.9800 . ?
C9 H9C 0.9800 . ?
C10 H10 1.0000 . ?
C10 C11 1.531(8) . ?
C10 C12 1.515(9) . ?
C11 H11A 0.9800 . ?
C11 H11B 0.9800 . ?
C11 H11C 0.9800 . ?
C12 H12A 0.9800 . ?
C12 H12B 0.9800 . ?
C12 H12C 0.9800 . ?
C13 H13 0.9500 . ?
C13 C14 1.347(8) . ?
C14 H14 0.9500 . ?
C15 C16 1.410(7) . ?
C15 C20 1.401(7) . ?
C16 C17 1.390(8) . ?
C16 C21 1.521(8) . ?
C17 H17 0.9500 . ?
C17 C18 1.378(9) . ?
C18 H18 0.9500 . ?
C18 C19 1.369(9) . ?
C19 H19 0.9500 . ?
C19 C20 1.397(8) . ?
C20 C24 1.524(8) . ?
C21 H21 1.0000 . ?
C21 C22 1.491(10) . ?
C21 C23 1.527(9) . ?
C22 H22A 0.9800 . ?
C22 H22B 0.9800 . ?
C22 H22C 0.9800 . ?
C23 H23A 0.9800 . ?
C23 H23B 0.9800 . ?
C23 H23C 0.9800 . ?
C24 H24 1.0000 . ?
C24 C25 1.516(9) . ?
C24 C26 1.507(10) . ?
C25 H25A 0.9800 . ?
C25 H25B 0.9800 . ?
C25 H25C 0.9800 . ?
C26 H26A 0.9800 . ?
C26 H26B 0.9800 . ?
C26 H26C 0.9800 . ?
Si2 Si2 2.204(3) 2_766 ?
Si2 B2 2.004(6) . ?
Si2 Li2 2.435(11) 2_766 ?
N3 C27 1.418(7) . ?
N3 C39 1.394(6) . ?
N3 B2 1.459(7) . ?
N4 C40 1.392(6) . ?
N4 C41 1.429(7) . ?
N4 B2 1.450(7) . ?
C27 C28 1.399(7) . ?
C27 C32 1.426(7) . ?
C27 Li2 2.517(14) . ?
C28 C29 1.392(8) . ?
C28 C33 1.518(7) . ?
C28 Li2 2.481(14) . ?
C29 H29 0.9500 . ?
C29 C30 1.386(8) . ?
C29 Li2 2.379(13) . ?
C30 H30 0.9500 . ?
C30 C31 1.370(9) . ?
C30 Li2 2.339(12) . ?
C31 H31 0.9500 . ?
C31 C32 1.386(8) . ?
C31 Li2 2.398(13) . ?
C32 C36 1.510(8) . ?
C32 Li2 2.498(14) . ?
C33 H33 1.0000 . ?
C33 C34 1.515(8) . ?
C33 C35 1.516(8) . ?
C34 H34A 0.9800 . ?
C34 H34B 0.9800 . ?
C34 H34C 0.9800 . ?
C35 H35A 0.9800 . ?
C35 H35B 0.9800 . ?
C35 H35C 0.9800 . ?
C36 H36 1.0000 . ?
C36 C37 1.533(8) . ?
C36 C38 1.499(9) . ?
C37 H37A 0.9800 . ?
C37 H37B 0.9800 . ?
C37 H37C 0.9800 . ?
C38 H38A 0.9800 . ?
C38 H38B 0.9800 . ?
C38 H38C 0.9800 . ?
C39 H39 0.9500 . ?
C39 C40 1.333(8) . ?
C40 H40 0.9500 . ?
C41 C42 1.402(7) . ?
C41 C46 1.394(7) . ?
C42 C43 1.387(8) . ?
C42 C47 1.508(8) . ?
C43 H43 0.9500 . ?
C43 C44 1.386(9) . ?
C44 H44 0.9500 . ?
C44 C45 1.382(9) . ?
C45 H45 0.9500 . ?
C45 C46 1.380(9) . ?
C46 C50 1.515(8) . ?
C47 H47 1.0000 . ?
C47 C48 1.517(8) . ?
C47 C49 1.529(9) . ?
C48 H48A 0.9800 . ?
C48 H48B 0.9800 . ?
C48 H48C 0.9800 . ?
C49 H49A 0.9800 . ?
C49 H49B 0.9800 . ?
C49 H49C 0.9800 . ?
C50 H50 1.0000 . ?
C50 C51 1.508(11) . ?
C50 C52 1.528(10) . ?
C51 H51A 0.9800 . ?
C51 H51B 0.9800 . ?
C51 H51C 0.9800 . ?
C52 H52A 0.9800 . ?
C52 H52B 0.9800 . ?
C52 H52C 0.9800 . ?

loop_
_geom_torsion_atom_site_label_1
_geom_torsion_atom_site_label_2
_geom_torsion_atom_site_label_3
_geom_torsion_atom_site_label_4
_geom_torsion
_geom_torsion_site_symmetry_1
_geom_torsion_site_symmetry_2
_geom_torsion_site_symmetry_3
_geom_torsion_site_symmetry_4
_geom_torsion_publ_flag
N1 C1 C2 C3 -175.7(5) . . . . ?
N1 C1 C2 C7 7.3(8) . . . . ?
N1 C1 C2 Li1 126.6(5) . . . . ?
N1 C1 C6 C5 175.0(5) . . . . ?
N1 C1 C6 C10 -9.6(7) . . . . ?
N1 C1 C6 Li1 -126.7(5) . . . . ?
N1 C13 C14 N2 0.4(7) . . . . ?
N2 C15 C16 C17 178.7(5) . . . . ?
N2 C15 C16 C21 -1.7(7) . . . . ?
N2 C15 C20 C19 -178.9(5) . . . . ?
N2 C15 C20 C24 -0.7(7) . . . . ?
C1 N1 C13 C14 -178.2(5) . . . . ?
C1 N1 B1 Si1 -1.6(10) . . . . ?
C1 N1 B1 N2 177.9(5) . . . . ?
C1 C2 C3 C4 1.2(9) . . . . ?
C1 C2 C3 Li1 -59.1(5) . . . . ?
C1 C2 C7 C8 -112.3(6) . . . . ?
C1 C2 C7 C9 124.7(6) . . . . ?
C1 C6 C10 C11 76.0(7) . . . . ?
C1 C6 C10 C12 -158.7(5) . . . . ?
C2 C1 C6 C5 -2.0(8) . . . . ?
C2 C1 C6 C10 173.4(5) . . . . ?
C2 C1 C6 Li1 56.3(5) . . . . ?
C2 C3 C4 C5 -2.8(9) . . . . ?
C2 C3 C4 Li1 -61.1(6) . . . . ?
C3 C2 C7 C8 70.7(7) . . . . ?
C3 C2 C7 C9 -52.2(8) . . . . ?
C3 C4 C5 C6 2.1(9) . . . . ?
C3 C4 C5 Li1 -58.1(6) . . . . ?
C4 C5 C6 C1 0.3(8) . . . . ?
C4 C5 C6 C10 -175.0(5) . . . . ?
C4 C5 C6 Li1 -59.1(6) . . . . ?
C5 C6 C10 C11 -108.8(6) . . . . ?
C5 C6 C10 C12 16.5(8) . . . . ?
C6 C1 C2 C3 1.2(8) . . . . ?
C6 C1 C2 C7 -175.8(5) . . . . ?
C6 C1 C2 Li1 -56.4(5) . . . . ?
C7 C2 C3 C4 178.2(6) . . . . ?
C7 C2 C3 Li1 117.9(6) . . . . ?
C13 N1 C1 C2 75.0(7) . . . . ?
C13 N1 C1 C6 -102.0(6) . . . . ?
C13 N1 C1 Li1 166.6(5) . . . . ?
C13 N1 B1 Si1 -178.4(5) . . . . ?
C13 N1 B1 N2 1.1(6) . . . . ?
C14 N2 C15 C16 98.6(6) . . . . ?
C14 N2 C15 C20 -82.1(6) . . . . ?
C14 N2 B1 Si1 178.6(4) . . . . ?
C14 N2 B1 N1 -0.9(6) . . . . ?
C15 N2 C14 C13 -177.9(5) . . . . ?
C15 N2 B1 Si1 -3.2(8) . . . . ?
C15 N2 B1 N1 177.2(5) . . . . ?
C15 C16 C17 C18 0.1(9) . . . . ?
C15 C16 C21 C22 -93.8(7) . . . . ?
C15 C16 C21 C23 142.3(6) . . . . ?
C15 C20 C24 C25 142.4(7) . . . . ?
C15 C20 C24 C26 -91.7(7) . . . . ?
C16 C15 C20 C19 0.4(8) . . . . ?
C16 C15 C20 C24 178.6(5) . . . . ?
C16 C17 C18 C19 0.6(9) . . . . ?
C17 C16 C21 C22 85.8(8) . . . . ?
C17 C16 C21 C23 -38.1(8) . . . . ?
C17 C18 C19 C20 -0.8(9) . . . . ?
C18 C19 C20 C15 0.3(8) . . . . ?
C18 C19 C20 C24 -177.9(5) . . . . ?
C19 C20 C24 C25 -39.4(9) . . . . ?
C19 C20 C24 C26 86.4(7) . . . . ?
C20 C15 C16 C17 -0.6(8) . . . . ?
C20 C15 C16 C21 179.0(5) . . . . ?
C21 C16 C17 C18 -179.5(6) . . . . ?
B1 N1 C1 C2 -101.5(7) . . . . ?
B1 N1 C1 C6 81.4(7) . . . . ?
B1 N1 C1 Li1 -10.0(9) . . . . ?
B1 N1 C13 C14 -1.0(7) . . . . ?
B1 N2 C14 C13 0.4(6) . . . . ?
B1 N2 C15 C16 -79.3(7) . . . . ?
B1 N2 C15 C20 100.0(6) . . . . ?
Li1 C1 C2 C3 57.6(5) . . . . ?
Li1 C1 C2 C7 -119.3(6) . . . . ?
Li1 C1 C6 C5 -58.3(5) . . . . ?
Li1 C1 C6 C10 117.1(5) . . . . ?
Li1 C2 C3 C4 60.4(6) . . . . ?
Li1 C2 C7 C8 156.9(5) . . . . ?
Li1 C2 C7 C9 34.0(8) . . . . ?
Li1 C3 C4 C5 58.3(6) . . . . ?
Li1 C4 C5 C6 60.2(6) . . . . ?
Li1 C5 C6 C1 59.4(5) . . . . ?
Li1 C5 C6 C10 -115.9(5) . . . . ?
Li1 C6 C10 C11 164.8(5) . . . . ?
Li1 C6 C10 C12 -69.9(7) . . . . ?
N3 C27 C28 C29 178.0(5) . . . . ?
N3 C27 C28 C33 -1.2(7) . . . . ?
N3 C27 C28 Li2 -125.9(5) . . . . ?
N3 C27 C32 C31 -177.9(5) . . . . ?
N3 C27 C32 C36 0.7(7) . . . . ?
N3 C27 C32 Li2 126.0(5) . . . . ?
N3 C39 C40 N4 -0.6(6) . . . . ?
N4 C41 C42 C43 175.3(5) . . . . ?
N4 C41 C42 C47 -2.7(7) . . . . ?
N4 C41 C46 C45 -176.0(5) . . . . ?
N4 C41 C46 C50 4.8(8) . . . . ?
C27 N3 C39 C40 -171.1(5) . . . . ?
C27 N3 B2 Si2 -8.5(9) . . . . ?
C27 N3 B2 N4 170.6(4) . . . . ?
C27 C28 C29 C30 0.0(8) . . . . ?
C27 C28 C29 Li2 59.0(6) . . . . ?
C27 C28 C33 C34 145.3(5) . . . . ?
C27 C28 C33 C35 -87.0(7) . . . . ?
C27 C32 C36 C37 -100.4(6) . . . . ?
C27 C32 C36 C38 133.9(6) . . . . ?
C28 C27 C32 C31 0.1(8) . . . . ?
C28 C27 C32 C36 178.6(5) . . . . ?
C28 C27 C32 Li2 -56.0(5) . . . . ?
C28 C29 C30 C31 -0.3(9) . . . . ?
C28 C29 C30 Li2 62.1(6) . . . . ?
C29 C28 C33 C34 -33.8(8) . . . . ?
C29 C28 C33 C35 93.9(7) . . . . ?
C29 C30 C31 C32 0.5(9) . . . . ?
C29 C30 C31 Li2 61.8(6) . . . . ?
C30 C31 C32 C27 -0.4(9) . . . . ?
C30 C31 C32 C36 -178.9(6) . . . . ?
C30 C31 C32 Li2 58.1(6) . . . . ?
C31 C32 C36 C37 78.1(7) . . . . ?
C31 C32 C36 C38 -47.6(8) . . . . ?
C32 C27 C28 C29 0.1(8) . . . . ?
C32 C27 C28 C33 -179.0(5) . . . . ?
C32 C27 C28 Li2 56.2(5) . . . . ?
C33 C28 C29 C30 179.1(5) . . . . ?
C33 C28 C29 Li2 -121.8(6) . . . . ?
C39 N3 C27 C28 -86.5(6) . . . . ?
C39 N3 C27 C32 91.5(6) . . . . ?
C39 N3 C27 Li2 -178.5(5) . . . . ?
C39 N3 B2 Si2 -179.5(5) . . . . ?
C39 N3 B2 N4 -0.4(5) . . . . ?
C40 N4 C41 C42 86.3(6) . . . . ?
C40 N4 C41 C46 -99.5(6) . . . . ?
C40 N4 B2 Si2 179.3(4) . . . . ?
C40 N4 B2 N3 0.1(5) . . . . ?
C41 N4 C40 C39 177.8(4) . . . . ?
C41 N4 B2 Si2 1.9(7) . . . . ?
C41 N4 B2 N3 -177.4(4) . . . . ?
C41 C42 C43 C44 -0.6(9) . . . . ?
C41 C42 C47 C48 -128.1(6) . . . . ?
C41 C42 C47 C49 108.4(7) . . . . ?
C41 C46 C50 C51 86.3(7) . . . . ?
C41 C46 C50 C52 -149.6(6) . . . . ?
C42 C41 C46 C45 -2.0(8) . . . . ?
C42 C41 C46 C50 178.8(5) . . . . ?
C42 C43 C44 C45 0.7(10) . . . . ?
C43 C42 C47 C48 54.0(8) . . . . ?
C43 C42 C47 C49 -69.6(7) . . . . ?
C43 C44 C45 C46 -1.5(10) . . . . ?
C44 C45 C46 C41 2.1(9) . . . . ?
C44 C45 C46 C50 -178.7(6) . . . . ?
C45 C46 C50 C51 -92.9(8) . . . . ?
C45 C46 C50 C52 31.3(9) . . . . ?
C46 C41 C42 C43 1.3(8) . . . . ?
C46 C41 C42 C47 -176.8(5) . . . . ?
C47 C42 C43 C44 177.5(6) . . . . ?
B2 N3 C27 C28 103.5(6) . . . . ?
B2 N3 C27 C32 -78.6(6) . . . . ?
B2 N3 C27 Li2 11.5(8) . . . . ?
B2 N3 C39 C40 0.6(6) . . . . ?
B2 N4 C40 C39 0.3(6) . . . . ?
B2 N4 C41 C42 -96.5(6) . . . . ?
B2 N4 C41 C46 77.6(6) . . . . ?
Li2 C27 C28 C29 -56.1(5) . . . . ?
Li2 C27 C28 C33 124.7(6) . . . . ?
Li2 C27 C32 C31 56.1(5) . . . . ?
Li2 C27 C32 C36 -125.4(6) . . . . ?
Li2 C28 C29 C30 -59.0(6) . . . . ?
Li2 C28 C33 C34 -120.7(6) . . . . ?
Li2 C28 C33 C35 7.0(8) . . . . ?
Li2 C29 C30 C31 -62.4(6) . . . . ?
Li2 C30 C31 C32 -61.3(6) . . . . ?
Li2 C31 C32 C27 -58.5(5) . . . . ?
Li2 C31 C32 C36 123.0(6) . . . . ?
Li2 C32 C36 C37 165.1(6) . . . . ?
Li2 C32 C36 C38 39.3(8) . . . . ?

loop_
_twin_individual_id
_twin_individual_mass_fraction_refined
1 0.69(7)
2 0.191(15)
3 0.12(7)
